data_7246380
loop_
_publ_author_name
'Delledonne, Andrea'
'Orlandini, Martina'
'Terenziani, Francesca'
'Mazzeo, Paolo Pio'
'Bacchi, Alessia'
'Carlucci, Lucia'
'Comotti, Angiolina'
'Perego, Jacopo'
'Pelagatti, Paolo'

_publ_section_title
;
 Luminescence properties of mixed-ligand MOFs containing fluorene
 scaffolds functionalized with isonicotinoyl arms
;
_journal_issue 14
_journal_name_full CrystEngComm
_journal_page_first 2085
_journal_page_last 2095
_journal_paper_doi 10.1039/D3CE00087G
_journal_volume 25
_journal_year 2023
_chemical_formula_moiety 'C64 H43 N5 O15 Zn3, 0.5(C3 H7 N O)'
_chemical_formula_sum 'C65.5 H46.5 N5.5 O15.5 Zn3'
_chemical_formula_weight 1354.69
_space_group_crystal_system monoclinic
_space_group_IT_number 14
_space_group_name_Hall '-P 2ybc'
_space_group_name_H-M_alt 'P 1 21/c 1'
_atom_sites_solution_hydrogens geom
_audit_creation_date 2022-10-16
_audit_creation_method
;
Olex2 1.5
(compiled 2022.04.07 svn.rca3783a0 for OlexSys, GUI svn.r6498)
;
_audit_update_record
;
2022-10-24 deposited with the CCDC.	2023-02-28 downloaded from the CCDC.
;
_cell_angle_alpha 90
_cell_angle_beta 104.08(5)
_cell_angle_gamma 90
_cell_formula_units_Z 4
_cell_length_a 32.28(6)
_cell_length_b 17.76(3)
_cell_length_c 19.21(3)
_cell_measurement_reflns_used 461452
_cell_measurement_temperature 100(2)
_cell_measurement_theta_max 29.893
_cell_measurement_theta_min 2.186
_cell_volume 10682(3)
_computing_molecular_graphics 'Olex2 1.5 (Dolomanov et al., 2009)'
_computing_publication_material 'Olex2 1.5 (Dolomanov et al., 2009)'
_computing_structure_refinement 'SHELXL 2014/7 (Sheldrick, 2015)'
_computing_structure_solution 'XT (Sheldrick, 2015)'
_diffrn_ambient_temperature 100(2)
_diffrn_measured_fraction_theta_full 0.996
_diffrn_measured_fraction_theta_max 0.979
_diffrn_measurement_device_type 'abstract diffractometer'
_diffrn_radiation_type synchrotron
_diffrn_radiation_wavelength 0.700
_diffrn_reflns_av_R_equivalents 0.1433
_diffrn_reflns_av_unetI/netI 0.0703
_diffrn_reflns_Laue_measured_fraction_full 0.996
_diffrn_reflns_Laue_measured_fraction_max 0.979
_diffrn_reflns_limit_h_max 44
_diffrn_reflns_limit_h_min -44
_diffrn_reflns_limit_k_max 24
_diffrn_reflns_limit_k_min -24
_diffrn_reflns_limit_l_max 26
_diffrn_reflns_limit_l_min -26
_diffrn_reflns_number 461452
_diffrn_reflns_point_group_measured_fraction_full 0.996
_diffrn_reflns_point_group_measured_fraction_max 0.979
_diffrn_reflns_theta_full 25.242
_diffrn_reflns_theta_max 29.893
_diffrn_reflns_theta_min 2.186
_exptl_absorpt_coefficient_mu 0.710
_exptl_crystal_density_diffrn 0.842
_exptl_crystal_description prism
_exptl_crystal_F_000 2768
_exptl_crystal_size_max 0.08
_exptl_crystal_size_mid 0.06
_exptl_crystal_size_min 0.02
_refine_diff_density_max 6.238
_refine_diff_density_min -1.769
_refine_diff_density_rms 0.138
_refine_ls_extinction_method none
_refine_ls_goodness_of_fit_ref 1.025
_refine_ls_hydrogen_treatment mixed
_refine_ls_matrix_type full
_refine_ls_number_parameters 603
_refine_ls_number_reflns 30230
_refine_ls_number_restraints 62
_refine_ls_restrained_S_all 1.024
_refine_ls_R_factor_all 0.1675
_refine_ls_R_factor_gt 0.1013
_refine_ls_shift/su_max 0.001
_refine_ls_shift/su_mean 0.000
_refine_ls_structure_factor_coef Fsqd
_refine_ls_weighting_details 'w=1/[\s^2^(Fo^2^)+(0.1725P)^2^+36.3370P] where P=(Fo^2^+2Fc^2^)/3'
_refine_ls_weighting_scheme calc
_refine_ls_wR_factor_gt 0.2967
_refine_ls_wR_factor_ref 0.3684
_reflns_Friedel_coverage 0.000
_reflns_number_gt 13635
_reflns_number_total 30230
_reflns_threshold_expression 'I > 2\s(I)'
_cod_data_source_file d3ce00087g2.cif
_cod_data_source_block PUM310
_cod_depositor_comments 'Adding full bibliography for 7246378--7246380.cif.'
_cod_original_cell_volume 10685(31)
_cod_original_formula_sum 'C65.50 H46.50 N5.50 O15.50 Zn3'
_cod_database_code 7246380
_shelx_shelxl_version_number 2014/7
_shelx_space_group_comment
;
The symmetry employed for this shelxl refinement is uniquely defined
by the following loop, which should always be used as a source of
symmetry information in preference to the above space-group names.
They are only intended as comments.
;
_exptl_absorpt_special_details
;
CrysAlisPro 1.171.38.43 (Rigaku Oxford Diffraction, 2015)
Empirical absorption correction using spherical harmonics,
 implemented in SCALE3 ABSPACK scaling algorithm.
;
_olex2_refinement_description
;
1. Fixed Uiso
 At 1.2 times of:
  All C(H) groups, All C(H,H) groups, All N(H,H) groups
 At 1.5 times of:
  All C(H,H,H) groups
2. Restrained distances
 C42-C40
 1.55 with sigma of 0.02
 C27-C29 \\sim C27A-C29A
 with sigma of 0.04
 C26-C27 \\sim C26A-C27A
 with sigma of 0.02
 C26-C31 \\sim C26A-C31A
 with sigma of 0.02
 C29-C33 \\sim C29A-C33A
 with sigma of 0.04
 C27-C28 \\sim C27A-C28A
 with sigma of 0.02
 N25-C26 \\sim N25-C26A
 with sigma of 0.02
 C28-H28 \\sim C28A-H28A
 with sigma of 0.02
 C28-C29 \\sim C28A-C29A
 with sigma of 0.02
 C32-C30 \\sim C32A-C30A
 with sigma of 0.02
 C28-C30 \\sim C28A-C30A
 with sigma of 0.04
 C29-C30 \\sim C29A-C30A
 with sigma of 0.02
 C29-C34 \\sim C29A-C34A
 with sigma of 0.02
 C30-C31 \\sim C30A-C31A
 with sigma of 0.02
 C30-C33 \\sim C30A-C33A
 with sigma of 0.04
 C31-H31 \\sim C31A-H31A
 with sigma of 0.02
 C32-H32B \\sim C32A-H32D
 with sigma of 0.02
 C37-C33 \\sim C37A-C33A
 with sigma of 0.04
 C38-C36 \\sim C38A-C36A
 with sigma of 0.04
 C37-C38 \\sim C37A-C38A
 with sigma of 0.02
 C37-C36 \\sim C37A-C36A
 with sigma of 0.02
 C33-C35 \\sim C33A-C35A
 with sigma of 0.04
 C34-C36 \\sim C34A-C36A
 with sigma of 0.04
 N39-C37 \\sim N39-C37A
 with sigma of 0.02
 C32-H32A \\sim C32A-H32C
 with sigma of 0.02
 C32-C33 \\sim C32A-C33A
 with sigma of 0.02
 C38-C33 \\sim C38A-C33A
 with sigma of 0.02
 C27-H28 \\sim C27A-H28A
 with sigma of 0.04
 C27-C31 \\sim C27A-C31A
 with sigma of 0.04
 C33-C34 \\sim C33A-C34A
 with sigma of 0.02
 C28-C34 \\sim C28A-C34A
 with sigma of 0.04
 C34-C35 \\sim C34A-C35A
 with sigma of 0.02
 C35-H35 \\sim C35A-H35A
 with sigma of 0.02
 H28-C29 \\sim H28A-C29A
 with sigma of 0.04
 C35-C36 \\sim C35A-C36A
 with sigma of 0.02
 C29-C31 \\sim C29A-C31A
 with sigma of 0.04
 C29-C35 \\sim C29A-C35A
 with sigma of 0.04
 N25-C27 \\sim N25-C27A
 with sigma of 0.04
 C30-H31 \\sim C30A-H31A
 with sigma of 0.04
 N25-C31 \\sim N25-C31A
 with sigma of 0.04
 C30-C34 \\sim C30A-C34A
 with sigma of 0.04
 N39-C38 \\sim N39-C38A
 with sigma of 0.04
 N39-C36 \\sim N39-C36A
 with sigma of 0.04
 C32-C29 \\sim C32A-C29A
 with sigma of 0.04
 C32-C31 \\sim C32A-C31A
 with sigma of 0.04
 C32-C38 \\sim C32A-C38A
 with sigma of 0.04
 C32-C34 \\sim C32A-C34A
 with sigma of 0.04
 C37-H38 \\sim C37A-H38A
 with sigma of 0.04
 C37-C35 \\sim C37A-C35A
 with sigma of 0.04
 C38-C34 \\sim C38A-C34A
 with sigma of 0.04
 H32A-H32B \\sim H32C-H32D
 with sigma of 0.04
 H32A-C30 \\sim H32C-C30A
 with sigma of 0.04
 H32A-C33 \\sim H32C-C33A
 with sigma of 0.04
 H38-C33 \\sim H38A-C33A
 with sigma of 0.04
 H32B-C30 \\sim H32D-C30A
 with sigma of 0.04
 C34-H35 \\sim C34A-H35A
 with sigma of 0.04
 H32B-C33 \\sim H32D-C33A
 with sigma of 0.04
 H35-C36 \\sim H35A-C36A
 with sigma of 0.04
 C26-C28 \\sim C26A-C28A
 with sigma of 0.04
 C26-C30 \\sim C26A-C30A
 with sigma of 0.04
 C38-H38 \\sim C38A-H38A
 with sigma of 0.02
 C26-H31 \\sim C26A-H31A
 with sigma of 0.04
3. Uiso/Uaniso restraints and constraints
Uanis(C26) = Uanis(C27) = Uanis(C29) = Uanis(C30) = Uanis(C31) = Uanis(C28)
Uanis(C26) = Uanis(C27) = Uanis(C28) = Uanis(C31) = Uanis(C30) = Uanis(C29) =
Uanis(C34) = Uanis(C33) = Uanis(C32) = Uanis(C35) = Uanis(C36) = Uanis(C37) =
Uanis(C38)
Uanis(O1G) = Uanis(N3G) = Uanis(C2G)
Uanis(N45) = Uanis(C44) = Uanis(C43) = Uanis(C42) = Uanis(C47) = Uanis(C46)
Uanis(O1G) = Uanis(C2G) = Uanis(N3G) = Uanis(C4G) = Uanis(C5G)
Uanis(O41) = Uanis(C40) = Uanis(N39) = Uanis(N25) = Uanis(C23) = Uanis(O24)
Uanis(C32) = Uanis(C26) = Uanis(C27) = Uanis(C28) = Uanis(C29) = Uanis(C30) =
Uanis(C31) = Uanis(C37) = Uanis(C38) = Uanis(C33) = Uanis(C34) = Uanis(C35) =
Uanis(C36) = Uanis(C32A) = Uanis(C26A) = Uanis(C27A) = Uanis(C28A) =
Uanis(C29A) = Uanis(C30A) = Uanis(C31A) = Uanis(C37A) = Uanis(C38A) =
Uanis(C33A) = Uanis(C34A) = Uanis(C35A) = Uanis(C36A) = Uanis(N17) = Uanis(N45)
= Uanis(C46) = Uanis(C47) = Uanis(C42) = Uanis(C43) = Uanis(C44) = Uanis(O24) =
Uanis(C22) = Uanis(C21) = Uanis(C20) = Uanis(C18) = Uanis(C23) = Uanis(C19) =
Uanis(N25) = Uanis(O41) = Uanis(N39) = Uanis(C40)
Uanis(N17) = Uanis(N45) = Uanis(C46) = Uanis(C47) = Uanis(C42) = Uanis(C43) =
Uanis(C44) = Uanis(O24) = Uanis(C22) = Uanis(C21) = Uanis(C20) = Uanis(C18) =
Uanis(C23) = Uanis(C19) = Uanis(N25) = Uanis(O41) = Uanis(N39) = Uanis(C40) =
Uanis(C32) = Uanis(C26) = Uanis(C27) = Uanis(C28) = Uanis(C29) = Uanis(C30) =
Uanis(C31) = Uanis(C37) = Uanis(C38) = Uanis(C33) = Uanis(C34) = Uanis(C35) =
Uanis(C36) = Uanis(C32A) = Uanis(C26A) = Uanis(C27A) = Uanis(C28A) =
Uanis(C29A) = Uanis(C30A) = Uanis(C31A) = Uanis(C37A) = Uanis(C38A) =
Uanis(C33A) = Uanis(C34A) = Uanis(C35A) = Uanis(C36A)
4. Others
 Sof(H25A)=Sof(H39A)=Sof(C32A)=Sof(H32C)=Sof(H32D)=Sof(C26A)=Sof(C27A)=
 Sof(H27A)=Sof(C28A)=Sof(H28A)=Sof(C29A)=Sof(C30A)=Sof(C31A)=Sof(H31A)=
 Sof(C37A)=Sof(C38A)=Sof(H38A)=Sof(C33A)=Sof(C34A)=Sof(C35A)=Sof(H35A)=
 Sof(C36A)=Sof(H36A)=1-FVAR(1)
 Sof(H25)=Sof(H39)=Sof(C32)=Sof(H32A)=Sof(H32B)=Sof(C26)=Sof(C27)=Sof(H27)=
 Sof(C28)=Sof(H28)=Sof(C29)=Sof(C30)=Sof(C31)=Sof(H31)=Sof(C37)=Sof(C38)=
 Sof(H38)=Sof(C33)=Sof(C34)=Sof(C35)=Sof(H35)=Sof(C36)=Sof(H36)=FVAR(1)
 Fixed Sof: N3G(0.5) C4G(0.5) H4GA(0.5) H4GB(0.5) H4GC(0.5) O1G(0.5) C2G(0.5)
 H2G(0.5) C5G(0.5) H5GA(0.5) H5GB(0.5) H5GC(0.5)
5.a Secondary CH2 refined with riding coordinates:
 C32(H32A,H32B), C32A(H32C,H32D)
5.b Aromatic/amide H refined with riding coordinates:
 C18(H18), C19(H19), C21(H21), C22(H22), C13(H13), C68(H68), C46(H46),
 C47(H47), C43(H43), C44(H44), C56(H56), C11(H11), C5(H5), C10(H10), C57(H57),
 C74(H74), C8(H8), C9(H9), C60(H60), C76(H76), C58(H58), C73(H73), C82(H82),
 C52(H52), C72(H72), C53(H53), C71(H71), N25(H25), N25(H25A), N39(H39),
 N39(H39A), C27(H27), C28(H28), C31(H31), C38(H38), C35(H35), C36(H36),
 C2G(H2G), C27A(H27A), C28A(H28A), C31A(H31A), C38A(H38A), C35A(H35A),
 C36A(H36A)
5.c Fitted hexagon refined as free rotating group:
 N17(C18,C19,C20,C21,C22), N45(C46,C47,C42,C43,C44), C26(C27,C28,C29,C30,C31),
 C37(C38,C33,C34,C35,C36), C26A(C27A,C28A,C29A,C30A,C31A), C37A(C38A,C33A,C34A,
 C35A,C36A)
5.d Idealised Me refined as rotating group:
 C84(H84A,H84B,H84C), C85(H85A,H85B,H85C), C4G(H4GA,H4GB,H4GC), C5G(H5GA,H5GB,
 H5GC)
;
_smtbx_masks_void_probe_radius 1.2
_smtbx_masks_void_truncation_radius 1.2
_olex2_submission_special_instructions 'No special instructions were received'

loop_
_space_group_symop_operation_xyz
'x, y, z'
'-x, y+1/2, -z+1/2'
'-x, -y, -z'
'x, -y-1/2, z-1/2'

loop_
_atom_site_label
_atom_site_type_symbol
_atom_site_fract_x
_atom_site_fract_y
_atom_site_fract_z
_atom_site_U_iso_or_equiv
_atom_site_adp_type
_atom_site_occupancy
_atom_site_site_symmetry_order
_atom_site_calc_flag
_atom_site_refinement_flags_posn
_atom_site_refinement_flags_adp
_atom_site_refinement_flags_occupancy
_atom_site_disorder_assembly
_atom_site_disorder_group
Zn1 Zn -0.45317(2) 0.50107(3) 0.00985(2) 0.01920(13) Uani 1 1 d . . . . .
Zn3 Zn 0.39129(2) 0.50118(3) 0.25631(3) 0.02378(15) Uani 1 1 d . . . . .
Zn2 Zn 0.29763(2) 0.49876(3) 0.23832(3) 0.02637(15) Uani 1 1 d . . . . .
O16 O -0.53286(13) 0.0732(2) -0.4257(2) 0.0388(9) Uani 1 1 d . . . . .
O3 O -0.53766(14) 0.4123(2) -0.0738(2) 0.0416(10) Uani 1 1 d . . . . .
O64 O 0.37860(14) 0.4130(2) 0.1874(2) 0.0416(9) Uani 1 1 d . . . . .
O1 O -0.46716(13) 0.4150(2) -0.0614(2) 0.0397(9) Uani 1 1 d . . . . .
O15 O -0.46231(13) 0.0729(2) -0.4141(2) 0.0409(9) Uani 1 1 d . . . . .
O49 O 0.37362(15) 0.5731(2) 0.1725(2) 0.0458(10) Uani 1 1 d . . . . .
O80 O 0.38190(15) 0.5892(2) 0.3203(2) 0.0464(10) Uani 1 1 d . . . . .
O63 O 0.38439(15) 0.4301(2) 0.3355(2) 0.0477(11) Uani 1 1 d . . . . .
O66 O 0.30794(14) 0.4129(3) 0.1735(2) 0.0507(11) Uani 1 1 d . . . . .
O81 O 0.45364(14) 0.5068(2) 0.2709(3) 0.0479(10) Uani 1 1 d . . . . .
O79 O 0.31118(15) 0.5837(2) 0.3105(2) 0.0527(12) Uani 1 1 d . . . . .
O48 O 0.30338(16) 0.5738(3) 0.1608(2) 0.0556(12) Uani 1 1 d . . . . .
O62 O 0.31337(15) 0.4270(3) 0.3221(2) 0.0516(11) Uani 1 1 d . . . . .
C12 C -0.49004(18) 0.1512(3) -0.3379(3) 0.0317(11) Uani 1 1 d . . . . .
N17 N -0.38840(15) 0.4951(5) 0.0325(4) 0.1477(12) Uani 1 1 d G . . . .
C18 C -0.3656(2) 0.4581(6) 0.0936(4) 0.1477(12) Uani 1 1 d G . . . .
H18 H -0.3799 0.4381 0.1266 0.177 Uiso 1 1 calc R U . . .
C19 C -0.3215(2) 0.4505(6) 0.1059(4) 0.1477(12) Uani 1 1 d G . . . .
H19 H -0.3061 0.4254 0.1472 0.177 Uiso 1 1 calc R U . . .
C20 C -0.30031(15) 0.4799(6) 0.0572(4) 0.1477(12) Uani 1 1 d G . . . .
C21 C -0.3231(2) 0.5170(6) -0.0039(4) 0.1477(12) Uani 1 1 d G . . . .
H21 H -0.3088 0.5369 -0.0369 0.177 Uiso 1 1 calc R U . . .
C22 C -0.3672(2) 0.5245(5) -0.0162(4) 0.1477(12) Uani 1 1 d G . . . .
H22 H -0.3826 0.5496 -0.0575 0.177 Uiso 1 1 calc R U . . .
C13 C -0.52079(17) 0.1599(3) -0.3003(3) 0.0304(11) Uani 1 1 d . . . . .
H13 H -0.5454 0.1297 -0.3119 0.036 Uiso 1 1 calc R U . . .
N83 N 0.51869(19) 0.5614(3) 0.3097(3) 0.0561(14) Uani 1 1 d . . . . .
C2 C -0.50377(18) 0.3897(3) -0.0871(3) 0.0295(11) Uani 1 1 d . . . . .
C4 C -0.50740(17) 0.3265(3) -0.1404(3) 0.0304(11) Uani 1 1 d . . . . .
C65 C 0.3418(2) 0.3895(3) 0.1606(3) 0.0349(12) Uani 1 1 d . . . . .
C14 C -0.49573(19) 0.0941(3) -0.3975(2) 0.0295(11) Uani 1 1 d . . . . .
C68 C 0.37153(19) 0.3035(3) 0.0823(3) 0.0393(13) Uani 1 1 d . . . . .
H68 H 0.3987 0.3226 0.1046 0.047 Uiso 1 1 calc R U . . .
C7 C -0.51619(17) 0.2131(3) -0.2447(3) 0.0305(11) Uani 1 1 d . . . . .
C75 C 0.3568(2) 0.1457(3) -0.0858(3) 0.0379(13) Uani 1 1 d . . . . .
N45 N 0.23404(14) 0.4902(5) 0.2135(4) 0.1477(12) Uani 1 1 d G . . . .
C46 C 0.2129(2) 0.4959(6) 0.1414(4) 0.1477(12) Uani 1 1 d G . . . .
H46 H 0.2286 0.5029 0.1066 0.177 Uiso 1 1 calc R U . . .
C47 C 0.1687(2) 0.4912(6) 0.1208(3) 0.1477(12) Uani 1 1 d G . . . .
H47 H 0.1544 0.4950 0.0720 0.177 Uiso 1 1 calc R U . . .
C42 C 0.14546(14) 0.4808(6) 0.1722(4) 0.1477(12) Uani 1 1 d DG . . . .
C43 C 0.1666(2) 0.4751(6) 0.2443(4) 0.1477(12) Uani 1 1 d G . . . .
H43 H 0.1509 0.4681 0.2791 0.177 Uiso 1 1 calc R U . . .
C44 C 0.2108(2) 0.4798(6) 0.2649(3) 0.1477(12) Uani 1 1 d G . . . .
H44 H 0.2251 0.4760 0.3137 0.177 Uiso 1 1 calc R U . . .
C67 C 0.3373(2) 0.3279(3) 0.1045(3) 0.0394(13) Uani 1 1 d . . . . .
C51 C 0.3315(2) 0.6507(3) 0.0847(3) 0.0432(14) Uani 1 1 d . . . . .
C69 C 0.36782(19) 0.2500(3) 0.0265(3) 0.0384(13) Uani 1 1 d . . . . .
C61 C 0.3477(2) 0.8909(3) -0.1639(3) 0.0381(13) Uani 1 1 d . . . . .
C50 C 0.3365(2) 0.5946(3) 0.1439(3) 0.0390(13) Uani 1 1 d . . . . .
C6 C -0.47940(18) 0.2601(3) -0.2302(3) 0.0321(11) Uani 1 1 d . . . . .
C55 C 0.36149(19) 0.7221(3) 0.0008(3) 0.0364(12) Uani 1 1 d . . . . .
C56 C 0.3657(2) 0.6697(3) 0.0577(3) 0.0367(12) Uani 1 1 d . . . . .
H56 H 0.3925 0.6477 0.0774 0.044 Uiso 1 1 calc R U . . .
C11 C -0.4535(2) 0.1968(3) -0.3225(3) 0.0437(15) Uani 1 1 d . . . . .
H11 H -0.4325 0.1905 -0.3482 0.052 Uiso 1 1 calc R U . . .
C59 C 0.3518(2) 0.8312(3) -0.1071(3) 0.0395(13) Uani 1 1 d . . . . .
C5 C -0.47571(19) 0.3170(3) -0.1769(3) 0.0354(12) Uani 1 1 d . . . . .
H5 H -0.4515 0.3483 -0.1663 0.042 Uiso 1 1 calc R U . . .
C10 C -0.4485(2) 0.2507(3) -0.2698(3) 0.0434(15) Uani 1 1 d . . . . .
H10 H -0.4242 0.2816 -0.2601 0.052 Uiso 1 1 calc R U . . .
C57 C 0.3958(2) 0.7425(3) -0.0281(3) 0.0442(14) Uani 1 1 d . . . . .
H57 H 0.4224 0.7189 -0.0108 0.053 Uiso 1 1 calc R U . . .
C78 C 0.3507(2) 0.0922(3) -0.1481(3) 0.0389(13) Uani 1 1 d . . . . .
C74 C 0.3976(2) 0.1736(3) -0.0531(3) 0.0444(14) Uani 1 1 d . . . . .
H74 H 0.4215 0.1569 -0.0687 0.053 Uiso 1 1 calc R U . . .
C8 C -0.54724(19) 0.2237(3) -0.2048(3) 0.0423(14) Uani 1 1 d . . . . .
H8 H -0.5711 0.1916 -0.2127 0.051 Uiso 1 1 calc R U . . .
C9 C -0.54317(19) 0.2795(3) -0.1553(3) 0.0409(14) Uani 1 1 d . . . . .
H9 H -0.5647 0.2866 -0.1307 0.049 Uiso 1 1 calc R U . . .
C60 C 0.3171(2) 0.8106(3) -0.0809(3) 0.0466(15) Uani 1 1 d . . . . .
H60 H 0.2904 0.8331 -0.1003 0.056 Uiso 1 1 calc R U . . .
C76 C 0.3219(2) 0.1692(4) -0.0621(3) 0.0516(17) Uani 1 1 d . . . . .
H76 H 0.2948 0.1496 -0.0837 0.062 Uiso 1 1 calc R U . . .
C58 C 0.3917(2) 0.7954(3) -0.0802(3) 0.0455(15) Uani 1 1 d . . . . .
H58 H 0.4152 0.8082 -0.0984 0.055 Uiso 1 1 calc R U . . .
C73 C 0.4027(2) 0.2243(3) 0.0007(3) 0.0450(14) Uani 1 1 d . . . . .
H73 H 0.4301 0.2429 0.0215 0.054 Uiso 1 1 calc R U . . .
C84 C 0.5364(3) 0.5187(5) 0.2574(4) 0.069(2) Uani 1 1 d . . . . .
H84A H 0.5136 0.5067 0.2157 0.103 Uiso 1 1 calc R U . . .
H84B H 0.5493 0.4725 0.2794 0.103 Uiso 1 1 calc R U . . .
H84C H 0.5578 0.5489 0.2428 0.103 Uiso 1 1 calc R U . . .
C82 C 0.4783(3) 0.5529(4) 0.3087(4) 0.0568(18) Uani 1 1 d . . . . .
H82 H 0.4670 0.5840 0.3391 0.068 Uiso 1 1 calc R U . . .
C52 C 0.2910(2) 0.6844(5) 0.0556(4) 0.067(2) Uani 1 1 d . . . . .
H52 H 0.2676 0.6713 0.0742 0.081 Uiso 1 1 calc R U . . .
C54 C 0.3207(2) 0.7570(4) -0.0263(3) 0.0486(16) Uani 1 1 d . . . . .
C77 C 0.3263(2) 0.2223(4) -0.0057(3) 0.0480(16) Uani 1 1 d . . . . .
C72 C 0.2964(2) 0.2990(4) 0.0731(4) 0.0586(19) Uani 1 1 d . . . . .
H72 H 0.2727 0.3154 0.0894 0.070 Uiso 1 1 calc R U . . .
O24 O -0.2364(2) 0.4935(6) 0.0186(5) 0.1477(12) Uani 1 1 d . . . . .
C53 C 0.2858(2) 0.7347(4) 0.0023(4) 0.064(2) Uani 1 1 d . . . . .
H53 H 0.2586 0.7557 -0.0166 0.076 Uiso 1 1 calc R U . . .
C23 C -0.2522(4) 0.4793(10) 0.0697(7) 0.1477(12) Uani 1 1 d . . . . .
C71 C 0.2910(2) 0.2477(5) 0.0194(4) 0.070(2) Uani 1 1 d . . . . .
H71 H 0.2636 0.2287 -0.0014 0.084 Uiso 1 1 calc R U . . .
C85 C 0.5447(3) 0.6168(5) 0.3564(5) 0.095(3) Uani 1 1 d . . . . .
H85A H 0.5501 0.6592 0.3280 0.142 Uiso 1 1 calc R U . . .
H85B H 0.5717 0.5942 0.3808 0.142 Uiso 1 1 calc R U . . .
H85C H 0.5298 0.6341 0.3916 0.142 Uiso 1 1 calc R U . . .
N25 N -0.2303(3) 0.4612(8) 0.1299(5) 0.1477(12) Uani 1 1 d D . . . .
H25 H -0.2436 0.4345 0.1555 0.177 Uiso 0.518(6) 1 calc R U P A 1
H25A H -0.2399 0.4654 0.1683 0.177 Uiso 0.482(6) 1 calc R U P A 2
O41 O 0.0777(2) 0.4965(6) 0.0995(5) 0.1477(12) Uani 1 1 d . . . . .
N39 N 0.0787(3) 0.4545(8) 0.2091(5) 0.1477(12) Uani 1 1 d D . . . .
H39 H 0.0941 0.4215 0.2374 0.177 Uiso 0.518(6) 1 calc R U P A 1
H39A H 0.0918 0.4543 0.2544 0.177 Uiso 0.482(6) 1 calc R U P A 2
C40 C 0.0974(3) 0.4821(10) 0.1613(7) 0.1477(12) Uani 1 1 d D . . . .
C32 C -0.0761(4) 0.5101(15) 0.1259(14) 0.1477(12) Uani 0.518(6) 1 d D . P A 1
H32A H -0.0769 0.5038 0.0749 0.177 Uiso 0.518(6) 1 calc DR U P A 1
H32B H -0.0775 0.5642 0.1354 0.177 Uiso 0.518(6) 1 calc DR U P A 1
C26 C -0.1836(3) 0.4785(12) 0.1659(8) 0.1477(12) Uani 0.518(6) 1 d DG . P A 1
C27 C -0.1671(3) 0.4494(13) 0.2342(7) 0.1477(12) Uani 0.518(6) 1 d DG . P A 1
H27 H -0.1851 0.4418 0.2654 0.177 Uiso 0.518(6) 1 calc R U P A 1
C28 C -0.1239(4) 0.4316(13) 0.2564(7) 0.1477(12) Uani 0.518(6) 1 d DG . P A 1
H28 H -0.1128 0.4119 0.3026 0.177 Uiso 0.518(6) 1 calc DR U P A 1
C29 C -0.0973(3) 0.4428(12) 0.2103(8) 0.1477(12) Uani 0.518(6) 1 d DG . P A 1
C30 C -0.1139(3) 0.4719(12) 0.1420(8) 0.1477(12) Uani 0.518(6) 1 d DG . P A 1
C31 C -0.1570(4) 0.4897(12) 0.1198(7) 0.1477(12) Uani 0.518(6) 1 d DG . P A 1
H31 H -0.1682 0.5094 0.0736 0.177 Uiso 0.518(6) 1 calc DR U P A 1
C37 C 0.0357(2) 0.4689(12) 0.2247(8) 0.1477(12) Uani 0.518(6) 1 d DG . P A 1
C38 C 0.0038(4) 0.4930(12) 0.1664(8) 0.1477(12) Uani 0.518(6) 1 d DG . P A 1
H38 H 0.0112 0.5166 0.1273 0.177 Uiso 0.518(6) 1 calc DR U P A 1
C33 C -0.0389(3) 0.4821(12) 0.1660(8) 0.1477(12) Uani 0.518(6) 1 d DG . P A 1
C34 C -0.0497(2) 0.4472(13) 0.2238(9) 0.1477(12) Uani 0.518(6) 1 d DG . P A 1
C35 C -0.0179(4) 0.4232(13) 0.2821(8) 0.1477(12) Uani 0.518(6) 1 d DG . P A 1
H35 H -0.0253 0.3995 0.3212 0.177 Uiso 0.518(6) 1 calc DR U P A 1
C36 C 0.0248(3) 0.4340(13) 0.2825(7) 0.1477(12) Uani 0.518(6) 1 d DG . P A 1
H36 H 0.0463 0.4177 0.3219 0.177 Uiso 0.518(6) 1 calc R U P A 1
N3G N 0.3107(7) 0.6534(18) 0.7107(12) 0.159(5) Uani 0.5 1 d . . P . .
C4G C 0.3251(9) 0.701(2) 0.7345(15) 0.159(5) Uani 0.5 1 d . . P B 2
H4GA H 0.3035 0.7384 0.7362 0.239 Uiso 0.5 1 calc R U P B 2
H4GB H 0.3443 0.7203 0.7070 0.239 Uiso 0.5 1 calc R U P B 2
H4GC H 0.3411 0.6893 0.7829 0.239 Uiso 0.5 1 calc R U P B 2
O1G O 0.2598(5) 0.6043(13) 0.7497(9) 0.159(5) Uani 0.5 1 d . . P . .
C2G C 0.2854(9) 0.603(2) 0.7157(14) 0.159(5) Uani 0.5 1 d . . P B 1
H2G H 0.2867 0.5585 0.6896 0.191 Uiso 0.5 1 calc R U P B 1
C5G C 0.3476(8) 0.6349(19) 0.6797(14) 0.159(5) Uani 0.5 1 d . . P B 1
H5GA H 0.3566 0.6798 0.6588 0.239 Uiso 0.5 1 calc R U P B 1
H5GB H 0.3391 0.5967 0.6429 0.239 Uiso 0.5 1 calc R U P B 1
H5GC H 0.3711 0.6161 0.7173 0.239 Uiso 0.5 1 calc R U P B 1
C32A C -0.0778(5) 0.4671(19) 0.0816(14) 0.1477(12) Uani 0.482(6) 1 d D . P A 2
H32C H -0.0788 0.4448 0.0346 0.11(7) Uiso 0.482(6) 1 calc DR . P A 2
H32D H -0.0786 0.5219 0.0758 0.6(6) Uiso 0.482(6) 1 calc DR . P A 2
C26A C -0.1853(3) 0.4309(12) 0.1326(9) 0.1477(12) Uani 0.482(6) 1 d DG . P A 2
C27A C -0.1674(4) 0.3837(12) 0.1898(9) 0.1477(12) Uani 0.482(6) 1 d DG . P A 2
H27A H -0.1846 0.3637 0.2184 0.177 Uiso 0.482(6) 1 calc R U P A 2
C28A C -0.1242(4) 0.3661(12) 0.2045(9) 0.1477(12) Uani 0.482(6) 1 d DG . P A 2
H28A H -0.1121 0.3342 0.2432 0.21(12) Uiso 0.482(6) 1 calc DR . P A 2
C29A C -0.0989(3) 0.3957(13) 0.1622(10) 0.1477(12) Uani 0.482(6) 1 d DG . P A 2
C30A C -0.1167(3) 0.4429(12) 0.1051(9) 0.1477(12) Uani 0.482(6) 1 d DG . P A 2
C31A C -0.1600(4) 0.4605(12) 0.0903(8) 0.1477(12) Uani 0.482(6) 1 d DG . P A 2
H31A H -0.1720 0.4924 0.0516 0.19(12) Uiso 0.482(6) 1 calc DR . P A 2
C37A C 0.0341(3) 0.4231(12) 0.1838(9) 0.1477(12) Uani 0.482(6) 1 d DG . P A 2
C38A C 0.0032(4) 0.4606(11) 0.1324(9) 0.1477(12) Uani 0.482(6) 1 d DG . P A 2
H38A H 0.0114 0.4946 0.1009 0.09(6) Uiso 0.482(6) 1 calc DR . P A 2
C33A C -0.0399(3) 0.4477(12) 0.1278(9) 0.1477(12) Uani 0.482(6) 1 d DG . P A 2
C34A C -0.0521(3) 0.3974(13) 0.1745(10) 0.1477(12) Uani 0.482(6) 1 d DG . P A 2
C35A C -0.0212(4) 0.3599(12) 0.2259(9) 0.1477(12) Uani 0.482(6) 1 d DG . P A 2
H35A H -0.0294 0.3259 0.2575 0.14(8) Uiso 0.482(6) 1 calc DR . P A 2
C36A C 0.0219(3) 0.3728(11) 0.2305(9) 0.1477(12) Uani 0.482(6) 1 d DG . P A 2
H36A H 0.0428 0.3474 0.2653 0.177 Uiso 0.482(6) 1 calc R U P A 2

loop_
_atom_site_aniso_label
_atom_site_aniso_U_11
_atom_site_aniso_U_22
_atom_site_aniso_U_33
_atom_site_aniso_U_23
_atom_site_aniso_U_13
_atom_site_aniso_U_12
Zn1 0.0263(3) 0.0166(2) 0.0156(2) 0.0002(2) 0.00676(18) 0.0003(2)
Zn3 0.0353(3) 0.0190(3) 0.0185(2) 0.0004(2) 0.0093(2) 0.0004(2)
Zn2 0.0320(3) 0.0260(3) 0.0223(3) 0.0000(2) 0.0088(2) -0.0002(3)
O16 0.048(2) 0.037(2) 0.033(2) -0.0175(17) 0.0140(18) -0.0058(18)
O3 0.058(3) 0.0306(19) 0.039(2) -0.0172(17) 0.0181(19) -0.0023(18)
O64 0.056(3) 0.034(2) 0.036(2) -0.0127(17) 0.0116(19) 0.0006(19)
O1 0.045(2) 0.036(2) 0.036(2) -0.0201(17) 0.0068(18) -0.0034(18)
O15 0.047(2) 0.043(2) 0.035(2) -0.0203(17) 0.0144(18) 0.0032(19)
O49 0.066(3) 0.040(2) 0.034(2) 0.0155(18) 0.018(2) 0.006(2)
O80 0.069(3) 0.035(2) 0.039(2) -0.0158(17) 0.021(2) -0.002(2)
O63 0.073(3) 0.040(2) 0.033(2) 0.0170(18) 0.019(2) -0.005(2)
O66 0.054(3) 0.052(3) 0.049(2) -0.022(2) 0.017(2) -0.001(2)
O81 0.042(2) 0.044(2) 0.059(3) -0.003(2) 0.014(2) -0.003(2)
O79 0.060(3) 0.050(3) 0.049(3) -0.029(2) 0.014(2) -0.007(2)
O48 0.071(3) 0.054(3) 0.050(3) 0.026(2) 0.030(2) 0.002(2)
O62 0.059(3) 0.053(3) 0.044(2) 0.020(2) 0.013(2) 0.003(2)
C12 0.045(3) 0.025(2) 0.029(2) -0.015(2) 0.016(2) -0.003(2)
N17 0.0526(11) 0.277(4) 0.110(2) 0.040(2) 0.0149(12) 0.0019(16)
C18 0.0526(11) 0.277(4) 0.110(2) 0.040(2) 0.0149(12) 0.0019(16)
C19 0.0526(11) 0.277(4) 0.110(2) 0.040(2) 0.0149(12) 0.0019(16)
C20 0.0526(11) 0.277(4) 0.110(2) 0.040(2) 0.0149(12) 0.0019(16)
C21 0.0526(11) 0.277(4) 0.110(2) 0.040(2) 0.0149(12) 0.0019(16)
C22 0.0526(11) 0.277(4) 0.110(2) 0.040(2) 0.0149(12) 0.0019(16)
C13 0.035(3) 0.026(2) 0.031(3) -0.012(2) 0.008(2) -0.004(2)
N83 0.057(4) 0.046(3) 0.058(4) 0.001(3) 0.000(3) -0.004(3)
C2 0.047(3) 0.021(2) 0.021(2) -0.0081(18) 0.009(2) -0.002(2)
C4 0.041(3) 0.027(2) 0.026(2) -0.0121(19) 0.012(2) 0.001(2)
C65 0.051(4) 0.028(3) 0.027(3) -0.006(2) 0.012(2) 0.000(2)
C14 0.049(3) 0.023(2) 0.019(2) -0.0036(18) 0.012(2) -0.002(2)
C68 0.045(3) 0.038(3) 0.035(3) -0.017(2) 0.009(2) -0.006(3)
C7 0.038(3) 0.029(2) 0.026(2) -0.014(2) 0.012(2) -0.002(2)
C75 0.054(4) 0.033(3) 0.029(3) -0.012(2) 0.013(2) 0.000(3)
N45 0.0526(11) 0.277(4) 0.110(2) 0.040(2) 0.0149(12) 0.0019(16)
C46 0.0526(11) 0.277(4) 0.110(2) 0.040(2) 0.0149(12) 0.0019(16)
C47 0.0526(11) 0.277(4) 0.110(2) 0.040(2) 0.0149(12) 0.0019(16)
C42 0.0526(11) 0.277(4) 0.110(2) 0.040(2) 0.0149(12) 0.0019(16)
C43 0.0526(11) 0.277(4) 0.110(2) 0.040(2) 0.0149(12) 0.0019(16)
C44 0.0526(11) 0.277(4) 0.110(2) 0.040(2) 0.0149(12) 0.0019(16)
C67 0.049(3) 0.036(3) 0.036(3) -0.016(2) 0.015(3) -0.005(3)
C51 0.056(4) 0.040(3) 0.036(3) 0.019(3) 0.016(3) 0.004(3)
C69 0.044(3) 0.040(3) 0.033(3) -0.017(2) 0.014(2) -0.002(3)
C61 0.059(4) 0.028(3) 0.030(3) 0.010(2) 0.015(3) 0.005(3)
C50 0.059(4) 0.031(3) 0.031(3) 0.011(2) 0.020(3) 0.003(3)
C6 0.038(3) 0.031(3) 0.029(2) -0.013(2) 0.011(2) -0.002(2)
C55 0.051(3) 0.030(3) 0.032(3) 0.009(2) 0.017(2) 0.003(2)
C56 0.051(3) 0.028(3) 0.032(3) 0.012(2) 0.013(2) 0.003(2)
C11 0.052(4) 0.042(3) 0.044(3) -0.022(3) 0.026(3) -0.011(3)
C59 0.054(4) 0.033(3) 0.035(3) 0.013(2) 0.017(3) 0.008(3)
C5 0.043(3) 0.033(3) 0.031(3) -0.016(2) 0.012(2) -0.006(2)
C10 0.045(3) 0.041(3) 0.049(3) -0.025(3) 0.020(3) -0.014(3)
C57 0.054(4) 0.042(3) 0.041(3) 0.020(3) 0.020(3) 0.010(3)
C78 0.065(4) 0.029(3) 0.026(3) -0.008(2) 0.017(3) -0.003(3)
C74 0.056(4) 0.044(3) 0.035(3) -0.011(3) 0.017(3) 0.004(3)
C8 0.044(3) 0.042(3) 0.046(3) -0.018(3) 0.022(3) -0.012(3)
C9 0.043(3) 0.039(3) 0.048(3) -0.020(3) 0.026(3) -0.007(3)
C60 0.046(4) 0.047(3) 0.048(3) 0.026(3) 0.013(3) 0.007(3)
C76 0.056(4) 0.054(4) 0.046(4) -0.027(3) 0.015(3) -0.010(3)
C58 0.057(4) 0.045(3) 0.042(3) 0.018(3) 0.026(3) 0.009(3)
C73 0.047(4) 0.044(3) 0.046(3) -0.018(3) 0.015(3) -0.001(3)
C84 0.083(6) 0.071(5) 0.057(5) -0.001(4) 0.027(4) -0.004(4)
C82 0.073(5) 0.045(4) 0.050(4) -0.002(3) 0.012(4) 0.005(4)
C52 0.048(4) 0.086(6) 0.075(5) 0.049(4) 0.029(4) 0.013(4)
C54 0.046(4) 0.053(4) 0.049(4) 0.033(3) 0.017(3) 0.008(3)
C77 0.048(4) 0.051(4) 0.047(3) -0.026(3) 0.015(3) -0.009(3)
C72 0.048(4) 0.071(5) 0.062(4) -0.030(4) 0.024(3) -0.010(4)
O24 0.0526(11) 0.277(4) 0.110(2) 0.040(2) 0.0149(12) 0.0019(16)
C53 0.039(4) 0.081(5) 0.075(5) 0.050(4) 0.022(3) 0.014(3)
C23 0.0526(11) 0.277(4) 0.110(2) 0.040(2) 0.0149(12) 0.0019(16)
C71 0.044(4) 0.089(6) 0.079(5) -0.058(5) 0.019(4) -0.013(4)
C85 0.098(7) 0.084(6) 0.083(6) -0.005(5) -0.016(5) -0.025(6)
N25 0.0526(11) 0.277(4) 0.110(2) 0.040(2) 0.0149(12) 0.0019(16)
O41 0.0526(11) 0.277(4) 0.110(2) 0.040(2) 0.0149(12) 0.0019(16)
N39 0.0526(11) 0.277(4) 0.110(2) 0.040(2) 0.0149(12) 0.0019(16)
C40 0.0526(11) 0.277(4) 0.110(2) 0.040(2) 0.0149(12) 0.0019(16)
C32 0.0526(11) 0.277(4) 0.110(2) 0.040(2) 0.0149(12) 0.0019(16)
C26 0.0526(11) 0.277(4) 0.110(2) 0.040(2) 0.0149(12) 0.0019(16)
C27 0.0526(11) 0.277(4) 0.110(2) 0.040(2) 0.0149(12) 0.0019(16)
C28 0.0526(11) 0.277(4) 0.110(2) 0.040(2) 0.0149(12) 0.0019(16)
C29 0.0526(11) 0.277(4) 0.110(2) 0.040(2) 0.0149(12) 0.0019(16)
C30 0.0526(11) 0.277(4) 0.110(2) 0.040(2) 0.0149(12) 0.0019(16)
C31 0.0526(11) 0.277(4) 0.110(2) 0.040(2) 0.0149(12) 0.0019(16)
C37 0.0526(11) 0.277(4) 0.110(2) 0.040(2) 0.0149(12) 0.0019(16)
C38 0.0526(11) 0.277(4) 0.110(2) 0.040(2) 0.0149(12) 0.0019(16)
C33 0.0526(11) 0.277(4) 0.110(2) 0.040(2) 0.0149(12) 0.0019(16)
C34 0.0526(11) 0.277(4) 0.110(2) 0.040(2) 0.0149(12) 0.0019(16)
C35 0.0526(11) 0.277(4) 0.110(2) 0.040(2) 0.0149(12) 0.0019(16)
C36 0.0526(11) 0.277(4) 0.110(2) 0.040(2) 0.0149(12) 0.0019(16)
N3G 0.105(9) 0.255(15) 0.110(8) 0.052(9) 0.011(6) -0.055(9)
C4G 0.105(9) 0.255(15) 0.110(8) 0.052(9) 0.011(6) -0.055(9)
O1G 0.105(9) 0.255(15) 0.110(8) 0.052(9) 0.011(6) -0.055(9)
C2G 0.105(9) 0.255(15) 0.110(8) 0.052(9) 0.011(6) -0.055(9)
C5G 0.105(9) 0.255(15) 0.110(8) 0.052(9) 0.011(6) -0.055(9)
C32A 0.0526(11) 0.277(4) 0.110(2) 0.040(2) 0.0149(12) 0.0019(16)
C26A 0.0526(11) 0.277(4) 0.110(2) 0.040(2) 0.0149(12) 0.0019(16)
C27A 0.0526(11) 0.277(4) 0.110(2) 0.040(2) 0.0149(12) 0.0019(16)
C28A 0.0526(11) 0.277(4) 0.110(2) 0.040(2) 0.0149(12) 0.0019(16)
C29A 0.0526(11) 0.277(4) 0.110(2) 0.040(2) 0.0149(12) 0.0019(16)
C30A 0.0526(11) 0.277(4) 0.110(2) 0.040(2) 0.0149(12) 0.0019(16)
C31A 0.0526(11) 0.277(4) 0.110(2) 0.040(2) 0.0149(12) 0.0019(16)
C37A 0.0526(11) 0.277(4) 0.110(2) 0.040(2) 0.0149(12) 0.0019(16)
C38A 0.0526(11) 0.277(4) 0.110(2) 0.040(2) 0.0149(12) 0.0019(16)
C33A 0.0526(11) 0.277(4) 0.110(2) 0.040(2) 0.0149(12) 0.0019(16)
C34A 0.0526(11) 0.277(4) 0.110(2) 0.040(2) 0.0149(12) 0.0019(16)
C35A 0.0526(11) 0.277(4) 0.110(2) 0.040(2) 0.0149(12) 0.0019(16)
C36A 0.0526(11) 0.277(4) 0.110(2) 0.040(2) 0.0149(12) 0.0019(16)

loop_
_atom_type_symbol
_atom_type_description
_atom_type_scat_dispersion_real
_atom_type_scat_dispersion_imag
_atom_type_scat_source
C C 0.0033 0.0016 'International Tables Vol C Tables 4.2.6.8 and 6.1.1.4'
H H 0.0000 0.0000 'International Tables Vol C Tables 4.2.6.8 and 6.1.1.4'
N N 0.0061 0.0033 'International Tables Vol C Tables 4.2.6.8 and 6.1.1.4'
O O 0.0106 0.0060 'International Tables Vol C Tables 4.2.6.8 and 6.1.1.4'
Zn Zn 0.2839 1.4301 'International Tables Vol C Tables 4.2.6.8 and 6.1.1.4'

loop_
_geom_angle_atom_site_label_1
_geom_angle_atom_site_label_2
_geom_angle_atom_site_label_3
_geom_angle
_geom_angle_site_symmetry_1
_geom_angle_site_symmetry_3
_geom_angle_publ_flag
O16 Zn1 Zn1 83.33(12) 2_454 3_465 ?
O16 Zn1 O3 88.1(2) 2_454 3_465 ?
O16 Zn1 O1 88.2(2) 2_454 . ?
O16 Zn1 O15 159.46(17) 2_454 4_566 ?
O16 Zn1 N17 102.8(2) 2_454 . ?
O3 Zn1 Zn1 78.02(13) 3_465 3_465 ?
O3 Zn1 O15 89.2(2) 3_465 4_566 ?
O1 Zn1 Zn1 81.44(12) . 3_465 ?
O1 Zn1 O3 159.41(18) . 3_465 ?
O1 Zn1 O15 87.2(2) . 4_566 ?
O1 Zn1 N17 98.9(3) . . ?
O15 Zn1 Zn1 76.19(12) 4_566 3_465 ?
N17 Zn1 Zn1 173.8(2) . 3_465 ?
N17 Zn1 O3 101.7(3) . 3_465 ?
N17 Zn1 O15 97.7(3) . 4_566 ?
O64 Zn3 Zn2 82.77(13) . . ?
O64 Zn3 O80 160.40(19) . . ?
O64 Zn3 O63 88.1(2) . . ?
O49 Zn3 Zn2 80.47(14) . . ?
O49 Zn3 O64 89.7(2) . . ?
O49 Zn3 O80 86.7(2) . . ?
O49 Zn3 O63 157.9(2) . . ?
O80 Zn3 Zn2 77.63(14) . . ?
O63 Zn3 Zn2 77.48(14) . . ?
O63 Zn3 O80 88.1(2) . . ?
O81 Zn3 Zn2 177.46(13) . . ?
O81 Zn3 O64 99.76(18) . . ?
O81 Zn3 O49 99.29(19) . . ?
O81 Zn3 O80 99.84(19) . . ?
O81 Zn3 O63 102.72(19) . . ?
O66 Zn2 Zn3 76.64(13) . . ?
O79 Zn2 Zn3 82.22(14) . . ?
O79 Zn2 O66 158.79(19) . . ?
O79 Zn2 O48 88.3(2) . . ?
O48 Zn2 Zn3 78.69(14) . . ?
O48 Zn2 O66 89.2(2) . . ?
O62 Zn2 Zn3 82.19(14) . . ?
O62 Zn2 O66 88.2(2) . . ?
O62 Zn2 O79 87.3(2) . . ?
O62 Zn2 O48 160.8(2) . . ?
N45 Zn2 Zn3 172.2(2) . . ?
N45 Zn2 O66 96.2(3) . . ?
N45 Zn2 O79 105.0(3) . . ?
N45 Zn2 O48 98.4(3) . . ?
N45 Zn2 O62 100.8(3) . . ?
C14 O16 Zn1 122.6(3) . 2_444 ?
C2 O3 Zn1 129.0(3) . 3_465 ?
C65 O64 Zn3 123.3(4) . . ?
C2 O1 Zn1 124.8(3) . . ?
C14 O15 Zn1 131.2(4) . 4_565 ?
C50 O49 Zn3 126.6(4) . . ?
C61 O80 Zn3 128.3(4) 4_576 . ?
C78 O63 Zn3 129.6(4) 4_566 . ?
C65 O66 Zn2 130.4(4) . . ?
C82 O81 Zn3 127.2(5) . . ?
C61 O79 Zn2 124.6(4) 4_576 . ?
C50 O48 Zn2 128.3(4) . . ?
C78 O62 Zn2 124.4(4) 4_566 . ?
C13 C12 C14 120.4(5) . . ?
C13 C12 C11 120.2(4) . . ?
C11 C12 C14 119.4(5) . . ?
C18 N17 Zn1 120.8(4) . . ?
C18 N17 C22 120.0 . . ?
C22 N17 Zn1 119.0(4) . . ?
N17 C18 H18 120.0 . . ?
C19 C18 N17 120.0 . . ?
C19 C18 H18 120.0 . . ?
C18 C19 H19 120.0 . . ?
C20 C19 C18 120.0 . . ?
C20 C19 H19 120.0 . . ?
C19 C20 C21 120.0 . . ?
C19 C20 C23 123.0(7) . . ?
C21 C20 C23 116.8(7) . . ?
C20 C21 H21 120.0 . . ?
C20 C21 C22 120.0 . . ?
C22 C21 H21 120.0 . . ?
N17 C22 H22 120.0 . . ?
C21 C22 N17 120.0 . . ?
C21 C22 H22 120.0 . . ?
C12 C13 H13 119.4 . . ?
C12 C13 C7 121.3(5) . . ?
C7 C13 H13 119.4 . . ?
C82 N83 C84 118.6(6) . . ?
C82 N83 C85 120.8(7) . . ?
C85 N83 C84 120.4(7) . . ?
O3 C2 C4 116.8(5) . . ?
O1 C2 O3 126.7(5) . . ?
O1 C2 C4 116.5(5) . . ?
C5 C4 C2 119.4(5) . . ?
C5 C4 C9 120.0(5) . . ?
C9 C4 C2 120.6(5) . . ?
O64 C65 O66 126.8(5) . . ?
O64 C65 C67 116.8(5) . . ?
O66 C65 C67 116.4(5) . . ?
O16 C14 O15 126.6(5) . . ?
O16 C14 C12 117.2(5) . . ?
O15 C14 C12 116.2(5) . . ?
C67 C68 H68 119.0 . . ?
C67 C68 C69 122.0(5) . . ?
C69 C68 H68 119.0 . . ?
C13 C7 C6 118.2(5) . . ?
C13 C7 C8 122.9(5) . . ?
C8 C7 C6 118.9(4) . . ?
C74 C75 C78 120.2(5) . . ?
C76 C75 C78 119.7(6) . . ?
C76 C75 C74 120.0(5) . . ?
C46 N45 Zn2 117.3(4) . . ?
C46 N45 C44 120.0 . . ?
C44 N45 Zn2 122.7(4) . . ?
N45 C46 H46 120.0 . . ?
C47 C46 N45 120.0 . . ?
C47 C46 H46 120.0 . . ?
C46 C47 H47 120.0 . . ?
C42 C47 C46 120.0 . . ?
C42 C47 H47 120.0 . . ?
C47 C42 C40 127.6(7) . . ?
C43 C42 C47 120.0 . . ?
C43 C42 C40 112.1(7) . . ?
C42 C43 H43 120.0 . . ?
C42 C43 C44 120.0 . . ?
C44 C43 H43 120.0 . . ?
N45 C44 H44 120.0 . . ?
C43 C44 N45 120.0 . . ?
C43 C44 H44 120.0 . . ?
C68 C67 C65 120.8(5) . . ?
C68 C67 C72 120.2(5) . . ?
C72 C67 C65 118.9(5) . . ?
C56 C51 C50 120.5(6) . . ?
C56 C51 C52 119.7(5) . . ?
C52 C51 C50 119.9(6) . . ?
C68 C69 C77 117.3(5) . . ?
C73 C69 C68 123.7(5) . . ?
C73 C69 C77 118.9(5) . . ?
O80 C61 C59 116.3(5) 4_575 . ?
O79 C61 O80 126.9(5) 4_575 4_575 ?
O79 C61 C59 116.8(5) 4_575 . ?
O49 C50 C51 116.9(5) . . ?
O48 C50 O49 125.9(5) . . ?
O48 C50 C51 117.2(6) . . ?
C7 C6 C5 118.5(5) . . ?
C10 C6 C7 119.6(5) . . ?
C10 C6 C5 121.9(5) . . ?
C56 C55 C54 118.1(5) . . ?
C57 C55 C56 122.6(5) . . ?
C57 C55 C54 119.2(5) . . ?
C51 C56 C55 121.3(6) . . ?
C51 C56 H56 119.4 . . ?
C55 C56 H56 119.4 . . ?
C12 C11 H11 120.0 . . ?
C10 C11 C12 120.0(5) . . ?
C10 C11 H11 120.0 . . ?
C60 C59 C61 120.8(5) . . ?
C60 C59 C58 119.5(5) . . ?
C58 C59 C61 119.7(5) . . ?
C4 C5 C6 120.6(5) . . ?
C4 C5 H5 119.7 . . ?
C6 C5 H5 119.7 . . ?
C6 C10 H10 119.7 . . ?
C11 C10 C6 120.7(5) . . ?
C11 C10 H10 119.7 . . ?
C55 C57 H57 119.1 . . ?
C58 C57 C55 121.8(6) . . ?
C58 C57 H57 119.1 . . ?
O63 C78 C75 116.3(6) 4_565 . ?
O62 C78 O63 126.3(5) 4_565 4_565 ?
O62 C78 C75 117.4(5) 4_565 . ?
C75 C74 H74 120.0 . . ?
C73 C74 C75 120.1(6) . . ?
C73 C74 H74 120.0 . . ?
C7 C8 H8 119.5 . . ?
C9 C8 C7 121.1(5) . . ?
C9 C8 H8 119.5 . . ?
C4 C9 H9 119.5 . . ?
C8 C9 C4 120.9(5) . . ?
C8 C9 H9 119.5 . . ?
C59 C60 H60 119.2 . . ?
C59 C60 C54 121.6(6) . . ?
C54 C60 H60 119.2 . . ?
C75 C76 H76 119.5 . . ?
C75 C76 C77 121.0(6) . . ?
C77 C76 H76 119.5 . . ?
C59 C58 H58 120.0 . . ?
C57 C58 C59 119.9(6) . . ?
C57 C58 H58 120.0 . . ?
C69 C73 H73 119.1 . . ?
C74 C73 C69 121.8(6) . . ?
C74 C73 H73 119.1 . . ?
N83 C84 H84A 109.5 . . ?
N83 C84 H84B 109.5 . . ?
N83 C84 H84C 109.5 . . ?
H84A C84 H84B 109.5 . . ?
H84A C84 H84C 109.5 . . ?
H84B C84 H84C 109.5 . . ?
O81 C82 N83 125.4(7) . . ?
O81 C82 H82 117.3 . . ?
N83 C82 H82 117.3 . . ?
C51 C52 H52 119.5 . . ?
C53 C52 C51 120.9(6) . . ?
C53 C52 H52 119.5 . . ?
C60 C54 C55 117.9(5) . . ?
C60 C54 C53 123.2(6) . . ?
C53 C54 C55 118.9(5) . . ?
C76 C77 C69 118.2(6) . . ?
C71 C77 C69 119.6(5) . . ?
C71 C77 C76 122.2(6) . . ?
C67 C72 H72 119.9 . . ?
C71 C72 C67 120.1(6) . . ?
C71 C72 H72 119.9 . . ?
C52 C53 C54 121.0(6) . . ?
C52 C53 H53 119.5 . . ?
C54 C53 H53 119.5 . . ?
O24 C23 C20 118.5(11) . . ?
O24 C23 N25 122.7(11) . . ?
N25 C23 C20 118.7(11) . . ?
C77 C71 H71 119.7 . . ?
C72 C71 C77 120.6(6) . . ?
C72 C71 H71 119.7 . . ?
N83 C85 H85A 109.5 . . ?
N83 C85 H85B 109.5 . . ?
N83 C85 H85C 109.5 . . ?
H85A C85 H85B 109.5 . . ?
H85A C85 H85C 109.5 . . ?
H85B C85 H85C 109.5 . . ?
C23 N25 H25 114.9 . . ?
C23 N25 H25A 121.9 . . ?
C23 N25 C26 130.1(12) . . ?
C23 N25 C26A 116.2(12) . . ?
C26 N25 H25 114.9 . . ?
C26A N25 H25A 121.9 . . ?
C40 N39 H39 113.7 . . ?
C40 N39 H39A 120.7 . . ?
C40 N39 C37 132.5(12) . . ?
C40 N39 C37A 118.6(11) . . ?
C37 N39 H39 113.7 . . ?
C37A N39 H39A 120.7 . . ?
O41 C40 C42 113.9(10) . . ?
O41 C40 N39 122.6(10) . . ?
N39 C40 C42 121.8(11) . . ?
H32A C32 H32B 107.9 . . ?
C30 C32 H32A 109.2 . . ?
C30 C32 H32B 109.2 . . ?
C33 C32 H32A 109.2 . . ?
C33 C32 H32B 109.2 . . ?
C33 C32 C30 111.8(16) . . ?
C27 C26 N25 117.6(9) . . ?
C27 C26 C31 120.0 . . ?
C31 C26 N25 115.7(9) . . ?
C26 C27 H27 120.0 . . ?
C28 C27 C26 120.0 . . ?
C28 C27 H27 120.0 . . ?
C27 C28 H28 120.0 . . ?
C27 C28 C29 120.0 . . ?
C29 C28 H28 120.0 . . ?
C28 C29 C30 120.0 . . ?
C28 C29 C34 131.6(10) . . ?
C30 C29 C34 106.7(9) . . ?
C29 C30 C32 102.6(11) . . ?
C31 C30 C32 129.9(12) . . ?
C31 C30 C29 120.0 . . ?
C26 C31 H31 120.0 . . ?
C30 C31 C26 120.0 . . ?
C30 C31 H31 120.0 . . ?
C38 C37 N39 115.3(9) . . ?
C38 C37 C36 120.0 . . ?
C36 C37 N39 120.4(10) . . ?
C37 C38 H38 120.0 . . ?
C33 C38 C37 120.0 . . ?
C33 C38 H38 120.0 . . ?
C32 C33 C38 133.9(12) . . ?
C32 C33 C34 104.9(12) . . ?
C38 C33 C34 120.0 . . ?
C33 C34 C29 109.4(9) . . ?
C35 C34 C29 130.6(9) . . ?
C35 C34 C33 120.0 . . ?
C34 C35 H35 120.0 . . ?
C34 C35 C36 120.0 . . ?
C36 C35 H35 120.0 . . ?
C37 C36 H36 120.0 . . ?
C35 C36 C37 120.0 . . ?
C35 C36 H36 120.0 . . ?
C2G N3G C5G 119(3) . . ?
N3G C4G H4GA 109.5 . . ?
N3G C4G H4GB 109.5 . . ?
N3G C4G H4GC 109.5 . . ?
H4GA C4G H4GB 109.5 . . ?
H4GA C4G H4GC 109.5 . . ?
H4GB C4G H4GC 109.5 . . ?
N3G C2G H2G 116.7 . . ?
O1G C2G N3G 127(4) . . ?
O1G C2G H2G 116.7 . . ?
N3G C5G H5GA 109.5 . . ?
N3G C5G H5GB 109.5 . . ?
N3G C5G H5GC 109.5 . . ?
H5GA C5G H5GB 109.5 . . ?
H5GA C5G H5GC 109.5 . . ?
H5GB C5G H5GC 109.5 . . ?
H32C C32A H32D 107.6 . . ?
C30A C32A H32C 108.6 . . ?
C30A C32A H32D 108.6 . . ?
C33A C32A H32C 108.6 . . ?
C33A C32A H32D 108.6 . . ?
C33A C32A C30A 114.7(16) . . ?
C27A C26A N25 116.5(10) . . ?
C27A C26A C31A 120.0 . . ?
C31A C26A N25 122.2(10) . . ?
C26A C27A H27A 120.0 . . ?
C26A C27A C28A 120.0 . . ?
C28A C27A H27A 120.0 . . ?
C27A C28A H28A 120.0 . . ?
C29A C28A C27A 120.0 . . ?
C29A C28A H28A 120.0 . . ?
C28A C29A C34A 129.9(10) . . ?
C30A C29A C28A 120.0 . . ?
C30A C29A C34A 109.1(10) . . ?
C29A C30A C32A 101.1(11) . . ?
C29A C30A C31A 120.0 . . ?
C31A C30A C32A 138.5(11) . . ?
C26A C31A H31A 120.0 . . ?
C30A C31A C26A 120.0 . . ?
C30A C31A H31A 120.0 . . ?
C38A C37A N39 120.9(10) . . ?
C38A C37A C36A 120.0 . . ?
C36A C37A N39 115.3(10) . . ?
C37A C38A H38A 120.0 . . ?
C33A C38A C37A 120.0 . . ?
C33A C38A H38A 120.0 . . ?
C32A C33A C38A 136.3(12) . . ?
C32A C33A C34A 103.3(12) . . ?
C38A C33A C34A 120.0 . . ?
C33A C34A C29A 110.5(10) . . ?
C35A C34A C29A 129.4(10) . . ?
C35A C34A C33A 120.0 . . ?
C34A C35A H35A 120.0 . . ?
C36A C35A C34A 120.0 . . ?
C36A C35A H35A 120.0 . . ?
C37A C36A H36A 120.0 . . ?
C35A C36A C37A 120.0 . . ?
C35A C36A H36A 120.0 . . ?

loop_
_geom_bond_atom_site_label_1
_geom_bond_atom_site_label_2
_geom_bond_distance
_geom_bond_site_symmetry_2
_geom_bond_publ_flag
Zn1 Zn1 2.955(6) 3_465 ?
Zn1 O16 2.026(4) 2_454 ?
Zn1 O3 2.036(4) 3_465 ?
Zn1 O1 2.029(4) . ?
Zn1 O15 2.040(4) 4_566 ?
Zn1 N17 2.032(6) . ?
Zn3 Zn2 2.959(6) . ?
Zn3 O64 2.027(4) . ?
Zn3 O49 2.026(4) . ?
Zn3 O80 2.056(4) . ?
Zn3 O63 2.031(4) . ?
Zn3 O81 1.966(6) . ?
Zn2 O66 2.046(5) . ?
Zn2 O79 2.024(4) . ?
Zn2 O48 2.040(4) . ?
Zn2 O62 2.019(5) . ?
Zn2 N45 1.997(6) . ?
O16 Zn1 2.026(4) 2_444 ?
O16 C14 1.246(7) . ?
O3 Zn1 2.036(4) 3_465 ?
O3 C2 1.248(7) . ?
O64 C65 1.247(7) . ?
O1 C2 1.248(7) . ?
O15 Zn1 2.040(4) 4_565 ?
O15 C14 1.255(7) . ?
O49 C50 1.251(7) . ?
O80 C61 1.267(7) 4_576 ?
O63 C78 1.266(7) 4_566 ?
O66 C65 1.249(7) . ?
O81 C82 1.245(8) . ?
O79 C61 1.245(7) 4_576 ?
O48 C50 1.247(7) . ?
O62 C78 1.250(7) 4_566 ?
C12 C13 1.371(7) . ?
C12 C14 1.506(6) . ?
C12 C11 1.401(8) . ?
N17 C18 1.3900 . ?
N17 C22 1.3900 . ?
C18 H18 0.9400 . ?
C18 C19 1.3900 . ?
C19 H19 0.9400 . ?
C19 C20 1.3900 . ?
C20 C21 1.3900 . ?
C20 C23 1.513(12) . ?
C21 H21 0.9400 . ?
C21 C22 1.3900 . ?
C22 H22 0.9400 . ?
C13 H13 0.9400 . ?
C13 C7 1.407(6) . ?
N83 C84 1.480(9) . ?
N83 C82 1.307(9) . ?
N83 C85 1.454(9) . ?
C2 C4 1.506(6) . ?
C4 C5 1.383(7) . ?
C4 C9 1.396(8) . ?
C65 C67 1.519(7) . ?
C68 H68 0.9400 . ?
C68 C67 1.349(8) . ?
C68 C69 1.417(7) . ?
C7 C6 1.422(8) . ?
C7 C8 1.415(7) . ?
C75 C78 1.505(7) . ?
C75 C74 1.406(9) . ?
C75 C76 1.376(8) . ?
N45 C46 1.3900 . ?
N45 C44 1.3900 . ?
C46 H46 0.9400 . ?
C46 C47 1.3900 . ?
C47 H47 0.9400 . ?
C47 C42 1.3900 . ?
C42 C43 1.3900 . ?
C42 C40 1.516(11) . ?
C43 H43 0.9400 . ?
C43 C44 1.3900 . ?
C44 H44 0.9400 . ?
C67 C72 1.409(9) . ?
C51 C50 1.491(7) . ?
C51 C56 1.370(8) . ?
C51 C52 1.424(9) . ?
C69 C73 1.410(8) . ?
C69 C77 1.419(8) . ?
C61 O80 1.266(7) 4_575 ?
C61 O79 1.245(7) 4_575 ?
C61 C59 1.503(7) . ?
C6 C5 1.424(7) . ?
C6 C10 1.402(8) . ?
C55 C56 1.416(7) . ?
C55 C57 1.402(8) . ?
C55 C54 1.434(8) . ?
C56 H56 0.9400 . ?
C11 H11 0.9400 . ?
C11 C10 1.374(7) . ?
C59 C60 1.385(8) . ?
C59 C58 1.416(8) . ?
C5 H5 0.9400 . ?
C10 H10 0.9400 . ?
C57 H57 0.9400 . ?
C57 C58 1.354(7) . ?
C78 O63 1.266(7) 4_565 ?
C78 O62 1.249(7) 4_565 ?
C74 H74 0.9400 . ?
C74 C73 1.350(8) . ?
C8 H8 0.9400 . ?
C8 C9 1.359(7) . ?
C9 H9 0.9400 . ?
C60 H60 0.9400 . ?
C60 C54 1.401(7) . ?
C76 H76 0.9400 . ?
C76 C77 1.418(8) . ?
C58 H58 0.9400 . ?
C73 H73 0.9400 . ?
C84 H84A 0.9700 . ?
C84 H84B 0.9700 . ?
C84 H84C 0.9700 . ?
C82 H82 0.9400 . ?
C52 H52 0.9400 . ?
C52 C53 1.339(9) . ?
C54 C53 1.426(8) . ?
C77 C71 1.415(9) . ?
C72 H72 0.9400 . ?
C72 C71 1.357(9) . ?
O24 C23 1.237(14) . ?
C53 H53 0.9400 . ?
C23 N25 1.242(14) . ?
C71 H71 0.9400 . ?
C85 H85A 0.9700 . ?
C85 H85B 0.9700 . ?
C85 H85C 0.9700 . ?
N25 H25 0.8700 . ?
N25 H25A 0.8700 . ?
N25 C26 1.528(13) . ?
N25 C26A 1.537(13) . ?
O41 C40 1.230(14) . ?
N39 H39 0.8700 . ?
N39 H39A 0.8700 . ?
N39 C40 1.308(14) . ?
N39 C37 1.513(12) . ?
N39 C37A 1.512(13) . ?
C32 H32A 0.9800 . ?
C32 H32B 0.9800 . ?
C32 C30 1.494(17) . ?
C32 C33 1.353(17) . ?
C26 C27 1.3900 . ?
C26 C31 1.3900 . ?
C27 H27 0.9400 . ?
C27 C28 1.3900 . ?
C28 H28 0.9400 . ?
C28 C29 1.3900 . ?
C29 C30 1.3900 . ?
C29 C34 1.497(11) . ?
C30 C31 1.3900 . ?
C31 H31 0.9400 . ?
C37 C38 1.3900 . ?
C37 C36 1.3900 . ?
C38 H38 0.9400 . ?
C38 C33 1.3900 . ?
C33 C34 1.3900 . ?
C34 C35 1.3900 . ?
C35 H35 0.9400 . ?
C35 C36 1.3900 . ?
C36 H36 0.9400 . ?
N3G C4G 1.02(4) . ?
N3G C2G 1.24(3) . ?
N3G C5G 1.49(3) . ?
C4G H4GA 0.9700 . ?
C4G H4GB 0.9700 . ?
C4G H4GC 0.9700 . ?
O1G C2G 1.17(3) . ?
C2G H2G 0.9400 . ?
C5G H5GA 0.9700 . ?
C5G H5GB 0.9700 . ?
C5G H5GC 0.9700 . ?
C32A H32C 0.9800 . ?
C32A H32D 0.9800 . ?
C32A C30A 1.498(17) . ?
C32A C33A 1.369(17) . ?
C26A C27A 1.3900 . ?
C26A C31A 1.3900 . ?
C27A H27A 0.9400 . ?
C27A C28A 1.3900 . ?
C28A H28A 0.9400 . ?
C28A C29A 1.3900 . ?
C29A C30A 1.3900 . ?
C29A C34A 1.472(11) . ?
C30A C31A 1.3900 . ?
C31A H31A 0.9400 . ?
C37A C38A 1.3900 . ?
C37A C36A 1.3900 . ?
C38A H38A 0.9400 . ?
C38A C33A 1.3900 . ?
C33A C34A 1.3900 . ?
C34A C35A 1.3900 . ?
C35A H35A 0.9400 . ?
C35A C36A 1.3900 . ?
C36A H36A 0.9400 . ?

loop_
_geom_torsion_atom_site_label_1
_geom_torsion_atom_site_label_2
_geom_torsion_atom_site_label_3
_geom_torsion_atom_site_label_4
_geom_torsion
_geom_torsion_site_symmetry_1
_geom_torsion_site_symmetry_2
_geom_torsion_site_symmetry_3
_geom_torsion_site_symmetry_4
_geom_torsion_publ_flag
Zn1 O16 C14 O15 -2.5(8) 2_444 . . . ?
Zn1 O16 C14 C12 176.7(3) 2_444 . . . ?
Zn1 O3 C2 O1 2.4(8) 3_465 . . . ?
Zn1 O3 C2 C4 -176.5(3) 3_465 . . . ?
Zn1 O1 C2 O3 -0.1(8) . . . . ?
Zn1 O1 C2 C4 178.8(3) . . . . ?
Zn1 O15 C14 O16 0.0(8) 4_565 . . . ?
Zn1 O15 C14 C12 -179.2(3) 4_565 . . . ?
Zn1 N17 C18 C19 176.0(7) . . . . ?
Zn1 N17 C22 C21 -176.1(6) . . . . ?
Zn3 O64 C65 O66 -3.4(8) . . . . ?
Zn3 O64 C65 C67 174.3(4) . . . . ?
Zn3 O49 C50 O48 -2.3(9) . . . . ?
Zn3 O49 C50 C51 177.3(4) . . . . ?
Zn3 O81 C82 N83 -170.3(5) . . . . ?
Zn2 O66 C65 O64 2.5(9) . . . . ?
Zn2 O66 C65 C67 -175.2(4) . . . . ?
Zn2 O48 C50 O49 -0.4(9) . . . . ?
Zn2 O48 C50 C51 -180.0(4) . . . . ?
Zn2 N45 C46 C47 -179.3(6) . . . . ?
Zn2 N45 C44 C43 179.3(7) . . . . ?
O3 C2 C4 C5 156.7(5) . . . . ?
O3 C2 C4 C9 -20.8(8) . . . . ?
O64 C65 C67 C68 -3.7(8) . . . . ?
O64 C65 C67 C72 179.5(6) . . . . ?
O1 C2 C4 C5 -22.4(7) . . . . ?
O1 C2 C4 C9 160.2(5) . . . . ?
O80 C61 C59 C60 173.8(6) 4_575 . . . ?
O80 C61 C59 C58 -6.5(8) 4_575 . . . ?
O66 C65 C67 C68 174.2(6) . . . . ?
O66 C65 C67 C72 -2.6(8) . . . . ?
O79 C61 C59 C60 -5.1(9) 4_575 . . . ?
O79 C61 C59 C58 174.6(6) 4_575 . . . ?
C12 C13 C7 C6 2.5(8) . . . . ?
C12 C13 C7 C8 179.9(6) . . . . ?
C12 C11 C10 C6 0.9(10) . . . . ?
N17 C18 C19 C20 0.0 . . . . ?
C18 N17 C22 C21 0.0 . . . . ?
C18 C19 C20 C21 0.0 . . . . ?
C18 C19 C20 C23 175.0(12) . . . . ?
C19 C20 C21 C22 0.0 . . . . ?
C19 C20 C23 O24 166.6(12) . . . . ?
C19 C20 C23 N25 -10(2) . . . . ?
C20 C21 C22 N17 0.0 . . . . ?
C20 C23 N25 C26 -158.1(14) . . . . ?
C20 C23 N25 C26A 156.3(14) . . . . ?
C21 C20 C23 O24 -18.2(19) . . . . ?
C21 C20 C23 N25 165.2(13) . . . . ?
C22 N17 C18 C19 0.0 . . . . ?
C13 C12 C14 O16 21.9(7) . . . . ?
C13 C12 C14 O15 -158.8(5) . . . . ?
C13 C12 C11 C10 -0.3(9) . . . . ?
C13 C7 C6 C5 176.4(5) . . . . ?
C13 C7 C6 C10 -1.8(8) . . . . ?
C13 C7 C8 C9 -174.9(6) . . . . ?
C2 C4 C5 C6 -176.8(5) . . . . ?
C2 C4 C9 C8 178.1(6) . . . . ?
C65 C67 C72 C71 175.4(7) . . . . ?
C14 C12 C13 C7 -179.7(5) . . . . ?
C14 C12 C11 C10 178.1(6) . . . . ?
C68 C67 C72 C71 -1.3(11) . . . . ?
C68 C69 C73 C74 -179.4(6) . . . . ?
C68 C69 C77 C76 179.5(6) . . . . ?
C68 C69 C77 C71 -1.1(10) . . . . ?
C7 C6 C5 C4 -0.4(8) . . . . ?
C7 C6 C10 C11 0.2(9) . . . . ?
C7 C8 C9 C4 -2.3(10) . . . . ?
C75 C74 C73 C69 0.9(10) . . . . ?
C75 C76 C77 C69 -0.9(10) . . . . ?
C75 C76 C77 C71 179.7(7) . . . . ?
N45 C46 C47 C42 0.0 . . . . ?
C46 N45 C44 C43 0.0 . . . . ?
C46 C47 C42 C43 0.0 . . . . ?
C46 C47 C42 C40 173.3(12) . . . . ?
C47 C42 C43 C44 0.0 . . . . ?
C47 C42 C40 O41 -2(2) . . . . ?
C47 C42 C40 N39 163.5(12) . . . . ?
C42 C43 C44 N45 0.0 . . . . ?
C43 C42 C40 O41 171.4(12) . . . . ?
C43 C42 C40 N39 -22.7(18) . . . . ?
C44 N45 C46 C47 0.0 . . . . ?
C67 C68 C69 C73 178.6(6) . . . . ?
C67 C68 C69 C77 -0.1(9) . . . . ?
C67 C72 C71 C77 0.1(13) . . . . ?
C51 C52 C53 C54 -1.1(13) . . . . ?
C69 C68 C67 C65 -175.4(5) . . . . ?
C69 C68 C67 C72 1.3(10) . . . . ?
C69 C77 C71 C72 1.1(12) . . . . ?
C61 C59 C60 C54 -177.8(6) . . . . ?
C61 C59 C58 C57 178.8(6) . . . . ?
C50 C51 C56 C55 179.1(5) . . . . ?
C50 C51 C52 C53 -179.8(7) . . . . ?
C6 C7 C8 C9 2.6(9) . . . . ?
C55 C57 C58 C59 -0.3(10) . . . . ?
C55 C54 C53 C52 2.7(12) . . . . ?
C56 C51 C50 O49 7.8(9) . . . . ?
C56 C51 C50 O48 -172.5(6) . . . . ?
C56 C51 C52 C53 0.0(12) . . . . ?
C56 C55 C57 C58 -176.8(6) . . . . ?
C56 C55 C54 C60 177.8(6) . . . . ?
C56 C55 C54 C53 -3.2(10) . . . . ?
C11 C12 C13 C7 -1.4(8) . . . . ?
C11 C12 C14 O16 -156.4(5) . . . . ?
C11 C12 C14 O15 22.8(8) . . . . ?
C59 C60 C54 C55 -1.6(10) . . . . ?
C59 C60 C54 C53 179.5(7) . . . . ?
C5 C4 C9 C8 0.7(9) . . . . ?
C5 C6 C10 C11 -178.0(6) . . . . ?
C10 C6 C5 C4 177.8(6) . . . . ?
C57 C55 C56 C51 -179.8(6) . . . . ?
C57 C55 C54 C60 -0.2(10) . . . . ?
C57 C55 C54 C53 178.7(7) . . . . ?
C78 C75 C74 C73 177.0(6) . . . . ?
C78 C75 C76 C77 -177.0(6) . . . . ?
C74 C75 C78 O63 5.5(8) . . . 4_565 ?
C74 C75 C78 O62 -175.6(5) . . . 4_565 ?
C74 C75 C76 C77 1.1(10) . . . . ?
C8 C7 C6 C5 -1.2(8) . . . . ?
C8 C7 C6 C10 -179.4(6) . . . . ?
C9 C4 C5 C6 0.7(8) . . . . ?
C60 C59 C58 C57 -1.5(10) . . . . ?
C60 C54 C53 C52 -178.4(8) . . . . ?
C76 C75 C78 O63 -176.4(6) . . . 4_565 ?
C76 C75 C78 O62 2.5(8) . . . 4_565 ?
C76 C75 C74 C73 -1.1(10) . . . . ?
C76 C77 C71 C72 -179.5(8) . . . . ?
C58 C59 C60 C54 2.5(10) . . . . ?
C73 C69 C77 C76 0.7(10) . . . . ?
C73 C69 C77 C71 -179.8(7) . . . . ?
C84 N83 C82 O81 6.1(10) . . . . ?
C52 C51 C50 O49 -172.4(6) . . . . ?
C52 C51 C50 O48 7.2(9) . . . . ?
C52 C51 C56 C55 -0.6(10) . . . . ?
C54 C55 C56 C51 2.3(9) . . . . ?
C54 C55 C57 C58 1.2(10) . . . . ?
C77 C69 C73 C74 -0.8(10) . . . . ?
O24 C23 N25 C26 25(3) . . . . ?
O24 C23 N25 C26A -20(3) . . . . ?
C23 C20 C21 C22 -175.3(11) . . . . ?
C23 N25 C26 C27 -178.9(16) . . . . ?
C23 N25 C26 C31 -28(2) . . . . ?
C23 N25 C26A C27A -154.9(14) . . . . ?
C23 N25 C26A C31A 38(2) . . . . ?
C85 N83 C82 O81 -179.7(7) . . . . ?
N25 C26 C27 C28 150.0(15) . . . . ?
N25 C26 C31 C30 -150.6(15) . . . . ?
N25 C26A C27A C28A -167.1(17) . . . . ?
N25 C26A C31A C30A 166.3(18) . . . . ?
N39 C37 C38 C33 156.7(16) . . . . ?
N39 C37 C36 C35 -155.6(17) . . . . ?
N39 C37A C38A C33A -157.3(16) . . . . ?
N39 C37A C36A C35A 158.5(16) . . . . ?
C40 C42 C43 C44 -174.3(10) . . . . ?
C40 N39 C37 C38 27(2) . . . . ?
C40 N39 C37 C36 -176.4(15) . . . . ?
C40 N39 C37A C38A -43.0(19) . . . . ?
C40 N39 C37A C36A 158.8(13) . . . . ?
C32 C30 C31 C26 -144(2) . . . . ?
C32 C33 C34 C29 10.5(19) . . . . ?
C32 C33 C34 C35 -169(2) . . . . ?
C26 C27 C28 C29 0.0 . . . . ?
C27 C26 C31 C30 0.0 . . . . ?
C27 C28 C29 C30 0.0 . . . . ?
C27 C28 C29 C34 163(2) . . . . ?
C28 C29 C30 C32 152.6(17) . . . . ?
C28 C29 C30 C31 0.0 . . . . ?
C28 C29 C34 C33 -161.3(14) . . . . ?
C28 C29 C34 C35 18(3) . . . . ?
C29 C30 C31 C26 0.0 . . . . ?
C29 C34 C35 C36 -180(2) . . . . ?
C30 C32 C33 C38 172.7(16) . . . . ?
C30 C32 C33 C34 -20(2) . . . . ?
C30 C29 C34 C33 3.2(16) . . . . ?
C30 C29 C34 C35 -177.1(14) . . . . ?
C31 C26 C27 C28 0.0 . . . . ?
C37 N39 C40 C42 157.5(14) . . . . ?
C37 N39 C40 O41 -38(3) . . . . ?
C37 C38 C33 C32 165(3) . . . . ?
C37 C38 C33 C34 0.0 . . . . ?
C38 C37 C36 C35 0.0 . . . . ?
C38 C33 C34 C29 179.7(19) . . . . ?
C38 C33 C34 C35 0.0 . . . . ?
C33 C32 C30 C29 22(2) . . . . ?
C33 C32 C30 C31 171.0(16) . . . . ?
C33 C34 C35 C36 0.0 . . . . ?
C34 C29 C30 C32 -14.1(17) . . . . ?
C34 C29 C30 C31 -166.7(18) . . . . ?
C34 C35 C36 C37 0.0 . . . . ?
C36 C37 C38 C33 0.0 . . . . ?
C5G N3G C2G O1G 165(3) . . . . ?
C32A C30A C31A C26A -171(3) . . . . ?
C32A C33A C34A C29A -9(2) . . . . ?
C32A C33A C34A C35A 174(2) . . . . ?
C26A C27A C28A C29A 0.0 . . . . ?
C27A C26A C31A C30A 0.0 . . . . ?
C27A C28A C29A C30A 0.0 . . . . ?
C27A C28A C29A C34A 167(2) . . . . ?
C28A C29A C30A C32A 174(2) . . . . ?
C28A C29A C30A C31A 0.0 . . . . ?
C28A C29A C34A C33A -165.6(14) . . . . ?
C28A C29A C34A C35A 11(3) . . . . ?
C29A C30A C31A C26A 0.0 . . . . ?
C29A C34A C35A C36A -176(2) . . . . ?
C30A C32A C33A C38A -175.3(18) . . . . ?
C30A C32A C33A C34A 12(3) . . . . ?
C30A C29A C34A C33A 2.6(16) . . . . ?
C30A C29A C34A C35A 179.4(14) . . . . ?
C31A C26A C27A C28A 0.0 . . . . ?
C37A N39 C40 C42 -150.8(14) . . . . ?
C37A N39 C40 O41 14(2) . . . . ?
C37A C38A C33A C32A -172(3) . . . . ?
C37A C38A C33A C34A 0.0 . . . . ?
C38A C37A C36A C35A 0.0 . . . . ?
C38A C33A C34A C29A 177.1(19) . . . . ?
C38A C33A C34A C35A 0.0 . . . . ?
C33A C32A C30A C29A -10(3) . . . . ?
C33A C32A C30A C31A 161(2) . . . . ?
C33A C34A C35A C36A 0.0 . . . . ?
C34A C29A C30A C32A 4.2(19) . . . . ?
C34A C29A C30A C31A -169.6(19) . . . . ?
C34A C35A C36A C37A 0.0 . . . . ?
C36A C37A C38A C33A 0.0 . . . . ?

loop_
_smtbx_masks_void_nr
_smtbx_masks_void_average_x
_smtbx_masks_void_average_y
_smtbx_masks_void_average_z
_smtbx_masks_void_volume
_smtbx_masks_void_count_electrons
_smtbx_masks_void_content
1 -0.615 -0.942 -0.824 5467.3 846.8 ?
